data_4505692
loop_
_publ_author_name
'Patra, Goutam Kumar'
'Goldberg, Israel'

_publ_section_title
;
 Supramolecular Design of Coordination Complexes of Silver(I) with
 Polyimine Ligands:&#x2009; Synthesis, Materials Characterization, and
 Structure of New Polymeric and Oligomeric Materials
;
_journal_issue 3
_journal_name_full 'Crystal Growth &amp; Design'
_journal_page_first 321
_journal_paper_doi 10.1021/cg034011q
_journal_volume 3
_journal_year 2003
_chemical_formula_moiety '(C12 H10 N4), (Ag N O3)'
_chemical_formula_sum 'C12 H10 Ag N5 O3'
_chemical_formula_weight 380.12
_chemical_name_systematic
; 
 ? 
;
_space_group_IT_number 14
_symmetry_cell_setting monoclinic
_symmetry_space_group_name_Hall '-P 2ybc'
_symmetry_space_group_name_H-M 'P 1 21/c 1'
_atom_sites_solution_hydrogens geom
_atom_sites_solution_primary direct
_atom_sites_solution_secondary difmap
_audit_creation_method SHELXL-97
_cell_angle_alpha 90.00
_cell_angle_beta 97.5750(11)
_cell_angle_gamma 90.00
_cell_formula_units_Z 4
_cell_length_a 15.0250(2)
_cell_length_b 13.4340(3)
_cell_length_c 6.7420(5)
_cell_measurement_reflns_used 2430
_cell_measurement_temperature 110(2)
_cell_measurement_theta_max 27.87
_cell_measurement_theta_min 2.04
_cell_volume 1348.97(11)
_computing_cell_refinement Denzo
_computing_data_collection 'Collect, Nonius B.V.'
_computing_data_reduction Denzo
_computing_structure_refinement 'SHELXL-97 (Sheldrick, 1997)'
_computing_structure_solution DIRDIF-96
_diffrn_ambient_temperature 110(2)
_diffrn_detector_area_resol_mean '56 microns'
_diffrn_measured_fraction_theta_full 0.903
_diffrn_measured_fraction_theta_max 0.903
_diffrn_measurement_device_type 'Nonius KappaCCD'
_diffrn_measurement_method '1 deg. Phi & Omega scans'
_diffrn_radiation_monochromator graphite
_diffrn_radiation_source 'fine-focus sealed tube'
_diffrn_radiation_type MoK\a
_diffrn_radiation_wavelength 0.71073
_diffrn_reflns_av_R_equivalents 0.0330
_diffrn_reflns_av_sigmaI/netI 0.0403
_diffrn_reflns_limit_h_max 19
_diffrn_reflns_limit_h_min -19
_diffrn_reflns_limit_k_max 0
_diffrn_reflns_limit_k_min -17
_diffrn_reflns_limit_l_max 8
_diffrn_reflns_limit_l_min 0
_diffrn_reflns_number 9155
_diffrn_reflns_theta_full 27.87
_diffrn_reflns_theta_max 27.87
_diffrn_reflns_theta_min 2.04
_exptl_absorpt_coefficient_mu 1.512
_exptl_absorpt_correction_T_max 0.8635
_exptl_absorpt_correction_T_min 0.8049
_exptl_absorpt_correction_type multi-scan
_exptl_absorpt_process_details 'Blessing, 1995'
_exptl_crystal_colour white-yellow
_exptl_crystal_density_diffrn 1.872
_exptl_crystal_density_method 'not measured'
_exptl_crystal_description prisms
_exptl_crystal_F_000 752
_exptl_crystal_size_max 0.15
_exptl_crystal_size_mid 0.10
_exptl_crystal_size_min 0.10
_refine_diff_density_max 0.439
_refine_diff_density_min -0.632
_refine_diff_density_rms 0.090
_refine_ls_extinction_method none
_refine_ls_goodness_of_fit_ref 1.008
_refine_ls_hydrogen_treatment constr
_refine_ls_matrix_type full
_refine_ls_number_parameters 190
_refine_ls_number_reflns 2904
_refine_ls_number_restraints 0
_refine_ls_restrained_S_all 1.008
_refine_ls_R_factor_all 0.0372
_refine_ls_R_factor_gt 0.0260
_refine_ls_shift/su_max 0.079
_refine_ls_shift/su_mean 0.010
_refine_ls_structure_factor_coef Fsqd
_refine_ls_weighting_details 'calc w=1/[\s^2^(Fo^2^)+(0.0279P)^2^+0.5217P] where P=(Fo^2^+2Fc^2^)/3'
_refine_ls_weighting_scheme calc
_refine_ls_wR_factor_gt 0.0578
_refine_ls_wR_factor_ref 0.0623
_reflns_number_gt 2430
_reflns_number_total 2904
_reflns_threshold_expression >2sigma(I)
_cod_data_source_file cg034011qsi20030205_060328.cif
_cod_data_source_block Complex-1a
_cod_original_sg_symbol_H-M P21/c
_cod_database_code 4505692

loop_
_symmetry_equiv_pos_as_xyz
'x, y, z'
'-x, y+1/2, -z+1/2'
'-x, -y, -z'
'x, -y-1/2, z-1/2'

loop_
_atom_site_label
_atom_site_type_symbol
_atom_site_fract_x
_atom_site_fract_y
_atom_site_fract_z
_atom_site_U_iso_or_equiv
_atom_site_adp_type
_atom_site_occupancy
_atom_site_symmetry_multiplicity
_atom_site_calc_flag
_atom_site_refinement_flags
Ag1 Ag 0.262926(12) 0.133925(14) 0.74567(2) 0.01633(8) Uani 1 1 d .
N2 N 0.11869(13) 0.12417(14) 0.6519(3) 0.0141(4) Uani 1 1 d .
C3 C 0.08483(16) 0.16330(18) 0.4727(4) 0.0154(5) Uani 1 1 d .
H3 H 0.1252 0.1905 0.3898 0.018 Uiso 1 1 calc R
C4 C -0.00543(16) 0.16529(18) 0.4060(4) 0.0156(5) Uani 1 1 d .
H4 H -0.0265 0.1923 0.2782 0.019 Uiso 1 1 calc R
C5 C -0.06622(16) 0.12742(17) 0.5268(4) 0.0143(5) Uani 1 1 d .
C6 C -0.03156(15) 0.08754(19) 0.7108(4) 0.0170(5) Uani 1 1 d .
H6 H -0.0706 0.0609 0.7973 0.020 Uiso 1 1 calc R
C7 C 0.06074(16) 0.08699(19) 0.7672(4) 0.0165(5) Uani 1 1 d .
H7 H 0.0837 0.0590 0.8930 0.020 Uiso 1 1 calc R
C8 C -0.16378(16) 0.12943(18) 0.4629(4) 0.0167(5) Uani 1 1 d .
H8 H -0.2042 0.1059 0.5495 0.020 Uiso 1 1 calc R
N9 N -0.19333(14) 0.16301(18) 0.2904(3) 0.0222(5) Uani 1 1 d .
N10 N -0.28716(15) 0.16197(18) 0.2491(3) 0.0220(5) Uani 1 1 d .
C11 C -0.31464(17) 0.13313(19) 0.0719(4) 0.0187(5) Uani 1 1 d .
H11 H -0.2725 0.1138 -0.0142 0.022 Uiso 1 1 calc R
C12 C -0.41099(16) 0.12952(18) -0.0005(4) 0.0155(5) Uani 1 1 d .
C13 C -0.47415(16) 0.17436(19) 0.1045(4) 0.0158(5) Uani 1 1 d .
H13 H -0.4556 0.2060 0.2291 0.019 Uiso 1 1 calc R
C14 C -0.56361(15) 0.17262(19) 0.0264(3) 0.0152(5) Uani 1 1 d .
H14 H -0.6057 0.2050 0.0980 0.018 Uiso 1 1 calc R
C15 C -0.44216(16) 0.08270(19) -0.1807(4) 0.0171(5) Uani 1 1 d .
H15 H -0.4012 0.0512 -0.2567 0.021 Uiso 1 1 calc R
C16 C -0.53352(16) 0.08254(19) -0.2483(4) 0.0163(5) Uani 1 1 d .
H16 H -0.5540 0.0497 -0.3706 0.020 Uiso 1 1 calc R
N17 N -0.59403(13) 0.12682(14) -0.1479(3) 0.0133(4) Uani 1 1 d .
N18 N 0.25438(13) 0.10181(18) 0.2307(3) 0.0159(4) Uani 1 1 d .
O19 O 0.23068(11) 0.17794(13) 0.1279(3) 0.0202(4) Uani 1 1 d .
O20 O 0.31470(13) 0.10837(16) 0.3755(3) 0.0309(5) Uani 1 1 d .
O21 O 0.21689(13) 0.02125(14) 0.1841(3) 0.0291(4) Uani 1 1 d .

loop_
_atom_site_aniso_label
_atom_site_aniso_U_11
_atom_site_aniso_U_22
_atom_site_aniso_U_33
_atom_site_aniso_U_23
_atom_site_aniso_U_13
_atom_site_aniso_U_12
Ag1 0.00732(11) 0.02412(12) 0.01646(13) 0.00023(7) -0.00245(8) 0.00014(7)
N2 0.0091(10) 0.0167(11) 0.0157(11) -0.0006(8) -0.0019(8) -0.0009(8)
C3 0.0138(12) 0.0153(13) 0.0169(13) 0.0004(9) 0.0014(10) -0.0007(9)
C4 0.0135(12) 0.0171(13) 0.0153(12) 0.0017(9) -0.0012(10) 0.0003(10)
C5 0.0079(11) 0.0153(13) 0.0189(14) -0.0014(9) -0.0017(10) -0.0005(9)
C6 0.0098(12) 0.0198(14) 0.0215(14) 0.0020(10) 0.0023(10) -0.0016(10)
C7 0.0136(12) 0.0172(14) 0.0175(13) 0.0041(10) -0.0022(10) -0.0007(10)
C8 0.0091(12) 0.0207(14) 0.0195(14) 0.0005(10) -0.0008(10) -0.0023(9)
N9 0.0093(11) 0.0327(14) 0.0228(13) 0.0014(9) -0.0045(9) -0.0003(9)
N10 0.0093(10) 0.0356(14) 0.0198(13) 0.0008(9) -0.0033(9) 0.0012(9)
C11 0.0109(12) 0.0234(14) 0.0209(15) -0.0002(10) -0.0013(10) 0.0031(10)
C12 0.0104(12) 0.0159(13) 0.0192(14) 0.0032(9) -0.0016(10) 0.0026(9)
C13 0.0137(12) 0.0172(13) 0.0155(13) -0.0017(9) -0.0017(10) 0.0008(10)
C14 0.0107(12) 0.0169(13) 0.0177(13) -0.0003(10) 0.0005(10) 0.0004(9)
C15 0.0137(12) 0.0203(14) 0.0165(13) -0.0028(10) -0.0010(10) 0.0041(10)
C16 0.0148(13) 0.0181(14) 0.0152(13) -0.0011(10) -0.0013(10) 0.0021(10)
N17 0.0076(10) 0.0158(11) 0.0156(11) -0.0003(8) -0.0024(8) 0.0005(8)
N18 0.0120(10) 0.0223(12) 0.0144(12) -0.0001(8) 0.0048(9) 0.0040(8)
O19 0.0211(10) 0.0174(10) 0.0219(9) 0.0020(7) 0.0027(7) 0.0032(7)
O20 0.0200(10) 0.0573(15) 0.0139(10) -0.0017(9) -0.0036(9) 0.0053(9)
O21 0.0296(11) 0.0186(11) 0.0400(11) 0.0009(8) 0.0081(9) -0.0042(8)

loop_
_atom_type_symbol
_atom_type_description
_atom_type_scat_dispersion_real
_atom_type_scat_dispersion_imag
_atom_type_scat_source
C C 0.0033 0.0016 'International Tables Vol C Tables 4.2.6.8 and 6.1.1.4'
H H 0.0000 0.0000 'International Tables Vol C Tables 4.2.6.8 and 6.1.1.4'
N N 0.0061 0.0033 'International Tables Vol C Tables 4.2.6.8 and 6.1.1.4'
O O 0.0106 0.0060 'International Tables Vol C Tables 4.2.6.8 and 6.1.1.4'
Ag Ag -0.8971 1.1015 'International Tables Vol C Tables 4.2.6.8 and 6.1.1.4'

loop_
_geom_angle_atom_site_label_1
_geom_angle_atom_site_label_2
_geom_angle_atom_site_label_3
_geom_angle
_geom_angle_site_symmetry_1
_geom_angle_site_symmetry_3
N17 Ag1 N2 173.59(7) 1_656 .
C7 N2 C3 117.8(2) . .
C7 N2 Ag1 123.51(16) . .
C3 N2 Ag1 118.53(16) . .
N2 C3 C4 122.6(2) . .
N2 C3 H3 118.7 . .
C4 C3 H3 118.7 . .
C3 C4 C5 119.7(2) . .
C3 C4 H4 120.1 . .
C5 C4 H4 120.1 . .
C6 C5 C4 117.7(2) . .
C6 C5 C8 120.7(2) . .
C4 C5 C8 121.7(2) . .
C5 C6 C7 119.3(2) . .
C5 C6 H6 120.3 . .
C7 C6 H6 120.3 . .
N2 C7 C6 122.8(2) . .
N2 C7 H7 118.6 . .
C6 C7 H7 118.6 . .
N9 C8 C5 119.2(2) . .
N9 C8 H8 120.4 . .
C5 C8 H8 120.4 . .
C8 N9 N10 113.5(2) . .
C11 N10 N9 112.5(2) . .
N10 C11 C12 120.4(2) . .
N10 C11 H11 119.8 . .
C12 C11 H11 119.8 . .
C15 C12 C13 117.7(2) . .
C15 C12 C11 120.6(2) . .
C13 C12 C11 121.7(2) . .
C14 C13 C12 119.6(2) . .
C14 C13 H13 120.2 . .
C12 C13 H13 120.2 . .
N17 C14 C13 122.8(2) . .
N17 C14 H14 118.6 . .
C13 C14 H14 118.6 . .
C16 C15 C12 119.4(2) . .
C16 C15 H15 120.3 . .
C12 C15 H15 120.3 . .
N17 C16 C15 122.7(2) . .
N17 C16 H16 118.7 . .
C15 C16 H16 118.7 . .
C16 N17 C14 117.8(2) . .
C16 N17 Ag1 123.94(16) . 1_454
C14 N17 Ag1 118.22(16) . 1_454
O21 N18 O20 121.3(2) . .
O21 N18 O19 118.8(2) . .
O20 N18 O19 119.8(2) . .

loop_
_geom_bond_atom_site_label_1
_geom_bond_atom_site_label_2
_geom_bond_distance
_geom_bond_site_symmetry_2
Ag1 N17 2.1765(19) 1_656
Ag1 N2 2.180(2) .
N2 C7 1.338(3) .
N2 C3 1.354(3) .
C3 C4 1.372(3) .
C3 H3 0.9500 .
C4 C5 1.397(3) .
C4 H4 0.9500 .
C5 C6 1.388(3) .
C5 C8 1.473(3) .
C6 C7 1.389(3) .
C6 H6 0.9500 .
C7 H7 0.9500 .
C8 N9 1.271(3) .
C8 H8 0.9500 .
N9 N10 1.401(3) .
N10 C11 1.272(3) .
C11 C12 1.466(3) .
C11 H11 0.9500 .
C12 C15 1.393(3) .
C12 C13 1.393(3) .
C13 C14 1.378(3) .
C13 H13 0.9500 .
C14 N17 1.351(3) .
C14 H14 0.9500 .
C15 C16 1.388(3) .
C15 H15 0.9500 .
C16 N17 1.342(3) .
C16 H16 0.9500 .
N17 Ag1 2.1765(19) 1_454
N18 O21 1.241(3) .
N18 O20 1.244(3) .
N18 O19 1.260(3) .
